data_2009723
loop_
_publ_author_name
'Olszak, Tomasz A.'
'Peeters, O.M.'
'Blaton, N.M.'
'De Ranter, C.J.'

_publ_section_title
;
 1-Methyl-5-nitro-2-phenylimidazole and
 2-(<i>p</i>-aminophenyl)-1-methyl-5-nitroimidazole
;
_journal_issue 5
_journal_name_full 'Acta Crystallographica Section C'
_journal_page_first 761
_journal_page_last 763
_journal_paper_doi 10.1107/S0108270193012375
_journal_volume 50
_journal_year 1994
_chemical_formula_analytical 'C10 H10 N4 O2'
_chemical_formula_moiety 'C10 H10 N4 O2'
_chemical_formula_sum 'C10 H10 N4 O2'
_chemical_formula_weight 218.21
_chemical_name_systematic
;
2-(p-aminophenyl)-1-methyl-5-nitroimidazole
;
_space_group_IT_number 14
_symmetry_cell_setting monoclinic
_symmetry_space_group_name_Hall '-P 2ybc'
_symmetry_space_group_name_H-M 'P 1 21/c 1'
_cell_angle_alpha 90.00
_cell_angle_beta 110.050(10)
_cell_angle_gamma 90.00
_cell_formula_units_Z 4
_cell_length_a 11.8640(10)
_cell_length_b 7.4340(10)
_cell_length_c 12.216(2)
_cell_measurement_reflns_used 47
_cell_measurement_temperature 293
_cell_measurement_theta_max 12.94
_cell_measurement_theta_min 10.07
_cell_volume 1012.1(2)
_computing_cell_refinement 'DIF4,  STOE & CIE (1992a)'
_computing_data_collection 'DIF4,  STOE & CIE (1992a)'
_computing_data_reduction 'REDU4, STOE & CIE (1992b)'
_computing_molecular_graphics
;
ORTEP (Johnson, 1976)
;
_computing_publication_material 'PARST (Nardelli, 1983)'
_computing_structure_refinement 'SHELX76  (Sheldrick, 1976)'
_computing_structure_solution 'SHELXS86 (Sheldrick, 1986)'
_diffrn_ambient_temperature 293
_diffrn_measurement_device 'STOE STADI4 four-circle diffractometer  '
_diffrn_measurement_method '\w scan                                 '
_diffrn_radiation_type MoK\a
_diffrn_radiation_wavelength .71069
_diffrn_reflns_av_R_equivalents 0.018
_diffrn_reflns_limit_h_max 15
_diffrn_reflns_limit_h_min -15
_diffrn_reflns_limit_k_max 10
_diffrn_reflns_limit_k_min 0
_diffrn_reflns_limit_l_max 16
_diffrn_reflns_limit_l_min 0
_diffrn_reflns_number 2686
_diffrn_reflns_theta_max 27.49
_diffrn_reflns_theta_min 1.7
_diffrn_standards_decay_% 7
_diffrn_standards_interval_time 60
_diffrn_standards_number 3
_exptl_absorpt_coefficient_mu .0978
_exptl_crystal_colour orange
_exptl_crystal_density_diffrn 1.4321
_exptl_crystal_description needle
_exptl_crystal_F_000 456
_exptl_crystal_size_max 0.30
_exptl_crystal_size_mid 0.10
_exptl_crystal_size_min 0.10
_refine_diff_density_max 0.13
_refine_diff_density_min -0.22
_refine_ls_extinction_method none
_refine_ls_goodness_of_fit_obs 0.9902
_refine_ls_hydrogen_treatment refall
_refine_ls_matrix_type full
_refine_ls_number_parameters 185
_refine_ls_number_reflns 790
_refine_ls_R_factor_obs 0.037
_refine_ls_shift/esd_max 0.002
_refine_ls_structure_factor_coef F
_refine_ls_weighting_details 'w = 0.6504/[\s^2^(F)+0.000440F^2^]'
_refine_ls_weighting_scheme calc
_refine_ls_wR_factor_obs 0.040
_reflns_number_observed 790
_reflns_number_total 2334
_reflns_observed_criterion >2.0\s(I)
_cod_data_source_file na1071.cif
_cod_data_source_block Z
_cod_depositor_comments
;
The following automatic conversions were performed:

'_refine_ls_weighting_scheme' value 'w =
0.6504/[\s^2^(F)+0.000440F^2^]' was changed to 'calc'. New tag
'_refine_ls_weighting_details' was created. The value of the new tag
was set to 'w = 0.6504/[\s^2^(F)+0.000440F^2^]'.

Automatic conversion script
Id: cif_fix_values 3143 2015-03-26 13:38:13Z robertas 
;
_cod_original_sg_symbol_H-M 'P 21/c'
_cod_original_formula_sum 'C10 H10 N4 O2 '
_cod_database_code 2009723

loop_
_symmetry_equiv_pos_as_xyz
+x,+y,+z
-x,-y,-z
-x,1/2+y,1/2-z
+x,1/2-y,1/2+z

loop_
_atom_site_aniso_label
_atom_site_aniso_U_11
_atom_site_aniso_U_22
_atom_site_aniso_U_33
_atom_site_aniso_U_12
_atom_site_aniso_U_13
_atom_site_aniso_U_23
N1 .049(2) .043(2) .037(2) .0030(10) .0190(10) -.0030(10)
C11 .059(2) .056(3) .040(2) -.004(2) .024(2) .004(2)
C2 .052(2) .038(2) .039(2) -.001(2) .020(2) -.003(2)
C21 .049(2) .034(2) .044(2) -.003(2) .019(2) .000(2)
C22 .055(2) .052(2) .042(2) -.002(2) .021(2) .000(2)
C23 .057(3) .056(3) .060(2) -.001(2) .030(2) -.004(2)
C24 .048(2) .058(3) .058(2) -.010(2) .020(2) -.004(2)
N24 .047(2) .146(4) .077(3) .018(3) .019(2) .002(3)
C25 .050(2) .057(3) .049(2) .003(2) .017(2) .007(2)
C26 .057(3) .043(2) .046(2) -.001(2) .027(2) -.002(2)
N3 .057(2) .068(2) .044(2) -.010(2) .0190(10) -.008(2)
C4 .054(3) .068(3) .047(2) -.006(2) .011(2) -.013(2)
C5 .043(2) .055(2) .048(2) .005(2) .016(2) -.005(2)
N50 .054(2) .093(3) .068(2) .006(2) .025(2) -.004(2)
O501 .050(2) .132(3) .086(2) -.005(2) .011(2) -.008(2)
O502 .067(2) .219(4) .074(2) -.012(3) .042(2) -.012(3)

loop_
_atom_site_label
_atom_site_fract_x
_atom_site_fract_y
_atom_site_fract_z
_atom_site_U_iso_or_equiv
_atom_site_thermal_displace_type
_atom_site_calc_flag
_atom_site_calc_attached_atom
_atom_site_type_symbol
N1 .6626(2) .0962(4) .2523(2) .0430(10) aniso . . N
C11 .6331(4) .0214(6) .1343(3) .050(2) aniso . . C
C2 .5842(3) .1271(4) .3089(2) .0420(10) aniso . . C
C21 .4545(3) .1193(5) .2560(3) .0410(10) aniso . . C
C22 .3854(3) .0582(5) .3210(3) .0480(10) aniso . . C
C23 .2628(3) .0585(5) .2770(3) .055(2) aniso . . C
C24 .2017(3) .1215(5) .1645(3) .054(2) aniso . . C
N24 .0795(3) .1208(7) .1189(4) .090(2) aniso . . N
C25 .2690(3) .1835(5) .0981(3) .052(2) aniso . . C
C26 .3927(3) .1819(5) .1440(3) .046(2) aniso . . C
N3 .6414(3) .1681(4) .4214(2) .0560(10) aniso . . N
C4 .7593(3) .1646(5) .4363(3) .058(2) aniso . . C
C5 .7748(3) .1216(5) .3348(3) .0480(10) aniso . . C
N50 .8830(3) .1151(5) .3106(3) .071(2) aniso . . N
O501 .9777(2) .1343(5) .3921(3) .0930(10) aniso . . O
O502 .8786(2) .0923(6) .2105(3) .116(2) aniso . . O
H111 .700(3) -.066(4) .141(2) .048(9) iso . . H
H112 .632(3) .117(4) .078(3) .060(10) iso . . H
H113 .552(4) -.045(5) .113(3) .090(10) iso . . H
H22 .428(3) .019(4) .400(3) .060(10) iso . . H
H23 .211(3) .013(5) .318(3) .070(10) iso . . H
H241 .036(4) .087(6) .167(4) .090(10) iso . . H
H242 .045(3) .172(6) .052(3) .080(10) iso . . H
H25 .224(3) .235(5) .019(3) .060(10) iso . . H
H26 .436(3) .230(4) .099(3) .041(9) iso . . H
H4 .825(3) .197(5) .513(3) .070(10) iso . . H

loop_
_atom_type_symbol
_atom_type_description
_atom_type_scat_dispersion_real
_atom_type_scat_dispersion_imag
_atom_type_scat_source
N Nitrogen .004 .003 'CRYSRULER PACKAGE v 2.0, Rizzoli et al (1989)'
C Carbon .002 .002 'CRYSRULER PACKAGE v 2.0, Rizzoli et al (1989)'
O Oxygen .008 .006 'CRYSRULER PACKAGE v 2.0, Rizzoli et al (1989)'
H Hydrogen .000 .000 'CRYSRULER PACKAGE v 2.0, Rizzoli et al (1989)'

loop_
_geom_angle_atom_site_label_1
_geom_angle_atom_site_label_2
_geom_angle_atom_site_label_3
_geom_angle
_geom_angle_publ_flag
C2 N1 C5 105.3(2) yes
C11 N1 C5 127.8(3) yes
C11 N1 C2 126.1(3) yes
N1 C11 H113 109(2) no
N1 C11 H112 111(2) no
N1 C11 H111 105(2) no
H112 C11 H113 112(3) no
H111 C11 H113 110(3) no
H111 C11 H112 110(3) no
N1 C2 N3 111.5(3) yes
N1 C2 C21 125.1(3) yes
C21 C2 N3 123.5(3) yes
C2 C21 C26 123.0(3) yes
C2 C21 C22 119.9(3) yes
C22 C21 C26 116.9(3) yes
C21 C22 H22 117(2) no
C21 C22 C23 121.9(3) yes
C23 C22 H22 121(2) no
C22 C23 H23 125(2) no
C22 C23 C24 120.7(3) yes
C24 C23 H23 114(2) no
C23 C24 C25 118.3(3) yes
C23 C24 N24 121.4(3) yes
N24 C24 C25 120.2(3) yes
C24 N24 H242 119(3) no
C24 N24 H241 119(3) no
H241 N24 H242 121(4) no
C24 C25 H25 118(2) no
C24 C25 C26 120.1(3) yes
C26 C25 H25 122(2) no
C21 C26 C25 122.1(3) yes
C25 C26 H26 119(2) no
C21 C26 H26 119(2) no
C2 N3 C4 105.7(3) yes
N3 C4 H4 123(2) no
N3 C4 C5 110.0(3) yes
C5 C4 H4 127(2) no
N1 C5 C4 107.6(3) yes
C4 C5 N50 128.2(3) yes
N1 C5 N50 124.1(3) yes
C5 N50 O502 119.0(3) yes
C5 N50 O501 118.1(3) yes
O501 N50 O502 122.9(4) yes

loop_
_geom_bond_atom_site_label_1
_geom_bond_atom_site_label_2
_geom_bond_distance
_geom_bond_publ_flag
N1 C11 1.471(4) yes
N1 C2 1.355(4) yes
N1 C5 1.380(3) yes
C11 H111 1.01(3) no
C11 H112 .99(3) no
C11 H113 1.03(4) no
C2 C21 1.452(4) yes
C2 N3 1.343(3) yes
C21 C22 1.398(5) yes
C21 C26 1.392(4) yes
C22 C23 1.367(4) yes
C22 H22 .96(3) no
C23 C24 1.397(4) yes
C23 H23 .98(4) no
C24 N24 1.363(4) yes
C24 C25 1.397(5) yes
N24 H241 .94(4) no
N24 H242 .87(3) no
C25 C26 1.380(4) yes
C25 H25 1.01(3) no
C26 H26 .94(3) no
N3 C4 1.347(5) yes
C4 C5 1.353(5) yes
C4 H4 1.02(3) no
C5 N50 1.413(5) yes
N50 O501 1.228(3) yes
N50 O502 1.218(5) yes

loop_
_geom_torsion_atom_site_label_1
_geom_torsion_atom_site_label_2
_geom_torsion_atom_site_label_3
_geom_torsion_atom_site_label_4
_geom_torsion
_geom_torsion_publ_flag
C2 N1 C5 N50 -175.4(3) no
C11 N1 C5 N50 14.3(6) no
C2 N1 C5 C4 .5(4) no
C11 N1 C5 C4 -169.8(3) no
C11 N1 C2 C21 -10.6(5) no
C11 N1 C2 N3 169.9(3) no
C2 N1 C11 H113 -19(2) no
C2 N1 C11 H112 104(2) no
C2 N1 C11 H111 -137(2) no
C5 N1 C11 H113 148(2) no
C5 N1 C11 H112 -87(2) no
C5 N1 C11 H111 30(2) no
C5 N1 C2 N3 -.6(4) no
C5 N1 C2 C21 178.8(3) no
N1 C2 N3 C4 .5(4) no
N1 C2 C21 C22 145.8(3) no
N1 C2 C21 C26 -38.8(5) no
C21 C2 N3 C4 -178.9(3) no
N3 C2 C21 C26 140.6(4) no
N3 C2 C21 C22 -34.8(5) no
C2 C21 C26 H26 1(2) no
C2 C21 C26 C25 -175.9(3) no
C2 C21 C22 C23 176.1(3) no
C2 C21 C22 H22 -1(2) no
C22 C21 C26 H26 177(2) no
C22 C21 C26 C25 -.3(6) no
C26 C21 C22 H22 -177(2) no
C26 C21 C22 C23 .4(6) no
C21 C22 C23 C24 -.3(6) no
C21 C22 C23 H23 177(3) no
H22 C22 C23 H23 -4(4) no
H22 C22 C23 C24 178(2) no
C22 C23 C24 N24 179.3(4) no
C22 C23 C24 C25 .2(6) no
H23 C23 C24 C25 -177(2) no
H23 C23 C24 N24 1(2) no
C23 C24 C25 C26 -.1(5) no
C23 C24 C25 H25 -175(2) no
C23 C24 N24 H241 6(3) no
C23 C24 N24 H242 173(3) no
N24 C24 C25 C26 -179.2(4) no
N24 C24 C25 H25 5(2) no
C25 C24 N24 H242 -7(3) no
C25 C24 N24 H241 -174(3) no
C24 C25 C26 C21 .2(6) no
C24 C25 C26 H26 -176(2) no
H25 C25 C26 C21 176(2) no
H25 C25 C26 H26 0(3) no
C2 N3 C4 C5 -.2(4) no
C2 N3 C4 H4 177(2) no
N3 C4 C5 N1 -.2(4) no
N3 C4 C5 N50 175.4(4) no
H4 C4 C5 N1 -176(2) no
H4 C4 C5 N50 0(3) no
C4 C5 N50 O501 7.3(6) no
N1 C5 N50 O501 -177.8(3) no
C4 C5 N50 O502 -172.2(4) no
N1 C5 N50 O502 2.8(6) no
